data_7244638
loop_
_publ_author_name
'Tao, Yang'
'Liu, Xiaoting'
'Zhoujin, Yunping'
'Zhou, Panpan'
'Parkin, Sean R.'
'Li, Tonglei'
'Guo, Ju'
'Yu, Faquan'
'Long, Sihui'

_publ_section_title
;
 Conformational Flexibility and Substitution Pattern Lead to Polymorphism
 of 3-Methyl-2-(phenylamino)benzoic acid
;
_journal_name_full CrystEngComm
_journal_paper_doi 10.1039/D2CE00126H
_journal_year 2022
_chemical_formula_moiety 'C16 H17 N O2'
_chemical_formula_sum 'C16 H17 N O2'
_chemical_formula_weight 255.30
_space_group_crystal_system monoclinic
_space_group_IT_number 14
_space_group_name_Hall '-P 2ybc'
_space_group_name_H-M_alt 'P 1 21/c 1'
_atom_sites_solution_hydrogens mixed
_atom_sites_solution_primary direct
_audit_creation_date 2020-12-14
_audit_creation_method
;
Olex2 1.3-ac4
(compiled 2019.04.23 svn.r3594 for Rigaku Oxford Diffraction, GUI svn.r5739)
;
_audit_update_record
;
2021-10-28 deposited with the CCDC.	2022-03-17 downloaded from the CCDC.
;
_cell_angle_alpha 90
_cell_angle_beta 91.589(6)
_cell_angle_gamma 90
_cell_formula_units_Z 4
_cell_length_a 5.0796(3)
_cell_length_b 10.1603(10)
_cell_length_c 26.6290(19)
_cell_measurement_reflns_used 3376
_cell_measurement_temperature 293(2)
_cell_measurement_theta_max 75.1740
_cell_measurement_theta_min 3.3360
_cell_volume 1373.80(19)
_computing_cell_refinement 'CrysAlisPro 1.171.40.67a (Rigaku OD, 2019)'
_computing_data_collection 'CrysAlisPro 1.171.40.67a (Rigaku OD, 2019)'
_computing_data_reduction 'CrysAlisPro 1.171.40.67a (Rigaku OD, 2019)'
_computing_molecular_graphics 'Olex2 (Dolomanov et al., 2009)'
_computing_publication_material 'Olex2 (Dolomanov et al., 2009)'
_computing_structure_refinement 'ShelXL (Sheldrick, 2015)'
_computing_structure_solution 'ShelXS (Sheldrick, 2008)'
_diffrn_ambient_temperature 293(2)
_diffrn_detector 'Hybrid Pixel Array Detector'
_diffrn_detector_area_resol_mean 10.0000
_diffrn_detector_type HyPix
_diffrn_measured_fraction_theta_full 0.984
_diffrn_measured_fraction_theta_max 0.919
_diffrn_measurement_details
;
List of Runs (angles in degrees, time in seconds):

  # Type    Start    End  Width  t~exp~   \w     \q     \k     \f   Frames
#--------------------------------------------------------------------------
  1  \w    -28.00  27.00   1.00    0.22    --  -47.57  19.00  60.00   55
  2  \w     71.00 114.00   1.00    0.22    --   47.57 139.00-115.00   43
  3  \w     96.00 128.00   1.00    0.89    --  107.75  37.00  60.00   32
  4  \w     36.00  63.00   1.00    0.89    --  107.75 -57.00  60.00   27
  5  \w     51.00  76.00   1.00    0.89    --  107.75-130.00  -2.00   25
  6  \w     45.00  91.00   1.00    0.89    --  107.75-125.00  30.00   46
  7  \w     58.00  85.00   1.00    0.22    --   47.57-139.00-176.00   27
  8  \w     68.00  93.00   1.00    0.89    --  107.75-139.00-176.00   25
  9  \w    -24.00  23.00   1.00    0.22    --   47.57 -19.00-120.00   47
 10  \w    -86.00 -61.00   1.00    0.22    --  -47.57 130.00  69.00   25
 11  \w    -26.00  15.00   1.00    0.22    --   47.57 -19.00 150.00   41
 12  \w    -85.00 -59.00   1.00    0.22    --  -47.57 139.00-115.00   26
 13  \w    -76.00 -51.00   1.00    0.89    -- -100.00 139.00-115.00   25
 14  \w   -120.00 -86.00   1.00    0.89    -- -100.00 136.00-104.61   34
 15  \w    -60.00 -27.00   1.00    0.89    -- -100.00  57.00 -60.00   33
 16  \w    -69.00 -37.00   1.00    0.89    -- -100.00  57.00 -90.00   32
 17  \w    -73.00 -31.00   1.00    0.89    -- -100.00 141.00  49.35   42
 18  \w   -112.00 -48.00   1.00    0.89    -- -100.00 125.00  30.00   64
 19  \w   -112.00 -62.00   1.00    0.89    -- -100.00 125.00   0.00   50
 20  \w   -123.00 -91.00   1.00    0.89    -- -100.00 141.00  49.35   32
 21  \w   -175.00-100.00   1.00    0.89    -- -100.00 -19.00   0.00   75
 22  \w   -150.00-125.00   1.00    0.89    -- -100.00-130.00  -2.00   25
 23  \w   -137.00 -89.00   1.00    0.89    -- -100.00-125.00  60.00   48
 24  \w   -118.00 -74.00   1.00    0.22    --  -47.57-139.00-176.00   44
 25  \w   -146.00 -76.00   1.00    0.89    -- -100.00-139.00-176.00   70
;
_diffrn_measurement_device 'four-circle diffractometer'
_diffrn_measurement_device_type 'ROD, Synergy Custom system, HyPix'
_diffrn_measurement_method '\w scans'
_diffrn_orient_matrix_type 'CrysAlisPro convention (1999,Acta A55,543-557)'
_diffrn_orient_matrix_UB_11 -0.0117664000
_diffrn_orient_matrix_UB_12 -0.1247204000
_diffrn_orient_matrix_UB_13 -0.0328835000
_diffrn_orient_matrix_UB_21 0.0006946000
_diffrn_orient_matrix_UB_22 -0.0860876000
_diffrn_orient_matrix_UB_23 0.0476653000
_diffrn_orient_matrix_UB_31 -0.3030209000
_diffrn_orient_matrix_UB_32 0.0046518000
_diffrn_orient_matrix_UB_33 -0.0002583000
_diffrn_radiation_monochromator mirror
_diffrn_radiation_probe x-ray
_diffrn_radiation_type 'Cu K\a'
_diffrn_radiation_wavelength 1.54184
_diffrn_reflns_av_R_equivalents 0.0622
_diffrn_reflns_av_unetI/netI 0.0430
_diffrn_reflns_Laue_measured_fraction_full 0.984
_diffrn_reflns_Laue_measured_fraction_max 0.919
_diffrn_reflns_limit_h_max 4
_diffrn_reflns_limit_h_min -6
_diffrn_reflns_limit_k_max 12
_diffrn_reflns_limit_k_min -10
_diffrn_reflns_limit_l_max 32
_diffrn_reflns_limit_l_min -32
_diffrn_reflns_number 8751
_diffrn_reflns_point_group_measured_fraction_full 0.984
_diffrn_reflns_point_group_measured_fraction_max 0.919
_diffrn_reflns_theta_full 67.684
_diffrn_reflns_theta_max 77.676
_diffrn_reflns_theta_min 3.321
_diffrn_source 'Rotating-anode X-ray tube'
_diffrn_source_type 'Rigaku (Cu) X-ray Source'
_exptl_absorpt_coefficient_mu 0.649
_exptl_absorpt_correction_T_max 1.00000
_exptl_absorpt_correction_T_min 0.11762
_exptl_absorpt_correction_type multi-scan
_exptl_absorpt_process_details
;
CrysAlisPro 1.171.40.67a (Rigaku Oxford Diffraction, 2019)
Empirical absorption correction using spherical harmonics,
 implemented in SCALE3 ABSPACK scaling algorithm.
;
_exptl_crystal_colour 'clear light colourless'
_exptl_crystal_colour_lustre clear
_exptl_crystal_colour_modifier light
_exptl_crystal_colour_primary colourless
_exptl_crystal_density_diffrn 1.234
_exptl_crystal_description needle
_exptl_crystal_F_000 544
_exptl_crystal_size_max 0.11
_exptl_crystal_size_mid 0.02
_exptl_crystal_size_min 0.01
_refine_diff_density_max 0.190
_refine_diff_density_min -0.198
_refine_diff_density_rms 0.051
_refine_ls_extinction_method none
_refine_ls_goodness_of_fit_ref 1.088
_refine_ls_hydrogen_treatment constr
_refine_ls_matrix_type full
_refine_ls_number_parameters 176
_refine_ls_number_reflns 2699
_refine_ls_number_restraints 0
_refine_ls_restrained_S_all 1.088
_refine_ls_R_factor_all 0.0976
_refine_ls_R_factor_gt 0.0717
_refine_ls_shift/su_max 0.000
_refine_ls_shift/su_mean 0.000
_refine_ls_structure_factor_coef Fsqd
_refine_ls_weighting_details 'w=1/[\s^2^(Fo^2^)+(0.0892P)^2^+0.4680P] where P=(Fo^2^+2Fc^2^)/3'
_refine_ls_weighting_scheme calc
_refine_ls_wR_factor_gt 0.1822
_refine_ls_wR_factor_ref 0.2009
_reflns_Friedel_coverage 0.000
_reflns_number_gt 1883
_reflns_number_total 2699
_reflns_threshold_expression 'I > 2\s(I)'
_cod_data_source_file d2ce00126h2.cif
_cod_data_source_block 5-I
_cod_original_cell_volume 1373.79(19)
_cod_database_code 7244638
_shelx_shelxl_version_number 2018/3
_shelx_space_group_comment
;
The symmetry employed for this shelxl refinement is uniquely defined
by the following loop, which should always be used as a source of
symmetry information in preference to the above space-group names.
They are only intended as comments.
;
_shelx_estimated_absorpt_t_max 0.994
_shelx_estimated_absorpt_t_min 0.932
_reflns_odcompleteness_completeness 98.84
_reflns_odcompleteness_iscentric 1
_reflns_odcompleteness_theta 66.97
_olex2_refinement_description
;
1. Fixed Uiso
 At 1.2 times of:
  All C(H) groups, All N(H) groups
 At 1.5 times of:
  All C(H,H,H) groups, All O(H) groups
2.a Riding coordinates:
 N1(H1A)
2.b Aromatic/amide H refined with riding coordinates:
 C4(H4), C5(H5), C6(H6), C11(H11), C12(H12), C13(H13)
2.c Idealised Me refined as rotating group:
 C7(H7A,H7B,H7C), C8(H8A,H8B,H8C), C15(H15A,H15B,H15C)
2.d Idealised tetrahedral OH refined as rotating group:
 O1(H1)
;
_olex2_submission_special_instructions 'No special instructions were received'
_oxdiff_exptl_absorpt_empirical_details
;
Empirical correction (ABSPACK) includes:
- Absorption correction using spherical harmonics
- Frame scaling
;
_oxdiff_exptl_absorpt_empirical_full_max 6.994
_oxdiff_exptl_absorpt_empirical_full_min 0.538

loop_
_space_group_symop_operation_xyz
'x, y, z'
'-x, y+1/2, -z+1/2'
'-x, -y, -z'
'x, -y-1/2, z-1/2'

loop_
_atom_site_label
_atom_site_type_symbol
_atom_site_fract_x
_atom_site_fract_y
_atom_site_fract_z
_atom_site_U_iso_or_equiv
_atom_site_adp_type
_atom_site_occupancy
_atom_site_site_symmetry_order
_atom_site_calc_flag
_atom_site_refinement_flags_posn
_atom_site_refinement_flags_adp
_atom_site_refinement_flags_occupancy
_atom_site_disorder_assembly
_atom_site_disorder_group
O1 O 0.3492(4) 0.0566(2) 0.44040(7) 0.0727(6) Uani 1 1 d . . . . .
H1 H 0.328958 0.051267 0.470779 0.109 Uiso 1 1 calc GR . . . .
O2 O 0.7292(4) -0.0384(2) 0.46166(6) 0.0679(6) Uani 1 1 d . . . . .
N1 N 0.9550(4) -0.1707(2) 0.38453(8) 0.0586(6) Uani 1 1 d . . . . .
H1A H 0.947341 -0.146985 0.415496 0.070 Uiso 1 1 d R . . . .
C1 C 0.9254(5) -0.3082(3) 0.38152(8) 0.0518(6) Uani 1 1 d . . . . .
C2 C 1.0849(5) -0.3856(3) 0.41361(9) 0.0556(6) Uani 1 1 d . . . . .
C3 C 1.0570(6) -0.5224(3) 0.41222(11) 0.0653(7) Uani 1 1 d . . . . .
C4 C 0.8771(7) -0.5795(3) 0.37865(12) 0.0749(8) Uani 1 1 d . . . . .
H4 H 0.861516 -0.670622 0.377212 0.090 Uiso 1 1 calc R . . . .
C5 C 0.7217(6) -0.5022(4) 0.34751(12) 0.0740(8) Uani 1 1 d . . . . .
H5 H 0.601223 -0.541641 0.325298 0.089 Uiso 1 1 calc R . . . .
C6 C 0.7423(5) -0.3670(3) 0.34881(10) 0.0618(7) Uani 1 1 d . . . . .
H6 H 0.634529 -0.315392 0.327984 0.074 Uiso 1 1 calc R . . . .
C7 C 1.2807(6) -0.3201(4) 0.44891(12) 0.0768(9) Uani 1 1 d . . . . .
H7A H 1.384044 -0.258343 0.430601 0.115 Uiso 1 1 calc GR . . . .
H7B H 1.394220 -0.385527 0.463927 0.115 Uiso 1 1 calc GR . . . .
H7C H 1.188650 -0.274698 0.474719 0.115 Uiso 1 1 calc GR . . . .
C8 C 1.2203(7) -0.6095(4) 0.44684(14) 0.0876(10) Uani 1 1 d . . . . .
H8A H 1.403794 -0.595882 0.440855 0.131 Uiso 1 1 calc GR . . . .
H8B H 1.175985 -0.699994 0.440583 0.131 Uiso 1 1 calc GR . . . .
H8C H 1.184932 -0.588063 0.481114 0.131 Uiso 1 1 calc GR . . . .
C9 C 0.8125(5) -0.0809(3) 0.35428(9) 0.0522(6) Uani 1 1 d . . . . .
C10 C 0.6323(5) 0.0071(3) 0.37509(9) 0.0541(6) Uani 1 1 d . . . . .
C11 C 0.5011(6) 0.0985(3) 0.34416(11) 0.0659(7) Uani 1 1 d . . . . .
H11 H 0.381056 0.156369 0.357928 0.079 Uiso 1 1 calc R . . . .
C12 C 0.5476(6) 0.1035(4) 0.29373(11) 0.0741(9) Uani 1 1 d . . . . .
H12 H 0.459321 0.164323 0.273300 0.089 Uiso 1 1 calc R . . . .
C13 C 0.7270(6) 0.0175(3) 0.27352(10) 0.0703(8) Uani 1 1 d . . . . .
H13 H 0.759278 0.022097 0.239359 0.084 Uiso 1 1 calc R . . . .
C14 C 0.8592(5) -0.0746(3) 0.30242(9) 0.0596(7) Uani 1 1 d . . . . .
C15 C 1.0629(6) -0.1620(4) 0.27923(11) 0.0756(9) Uani 1 1 d . . . . .
H15A H 1.222108 -0.159890 0.299480 0.113 Uiso 1 1 calc GR . . . .
H15B H 1.098334 -0.131179 0.246017 0.113 Uiso 1 1 calc GR . . . .
H15C H 0.997711 -0.250650 0.277418 0.113 Uiso 1 1 calc GR . . . .
C16 C 0.5780(5) 0.0060(3) 0.42923(9) 0.0561(6) Uani 1 1 d . . . . .

loop_
_atom_site_aniso_label
_atom_site_aniso_U_11
_atom_site_aniso_U_22
_atom_site_aniso_U_33
_atom_site_aniso_U_23
_atom_site_aniso_U_13
_atom_site_aniso_U_12
O1 0.0823(13) 0.0825(16) 0.0537(10) -0.0004(10) 0.0094(9) 0.0215(11)
O2 0.0698(11) 0.0878(16) 0.0462(10) -0.0055(9) 0.0011(8) 0.0089(10)
N1 0.0676(13) 0.0615(15) 0.0465(11) -0.0067(10) -0.0056(9) 0.0038(11)
C1 0.0536(13) 0.0575(17) 0.0444(12) -0.0028(11) 0.0060(9) -0.0022(11)
C2 0.0544(13) 0.0636(18) 0.0491(13) 0.0033(12) 0.0046(10) 0.0015(12)
C3 0.0692(16) 0.065(2) 0.0623(16) 0.0060(14) 0.0095(12) 0.0046(14)
C4 0.091(2) 0.058(2) 0.076(2) -0.0038(15) 0.0098(16) -0.0059(16)
C5 0.0825(19) 0.072(2) 0.0670(17) -0.0085(15) -0.0038(14) -0.0172(17)
C6 0.0656(16) 0.069(2) 0.0508(14) -0.0030(13) -0.0035(11) -0.0033(14)
C7 0.0690(17) 0.087(3) 0.0734(19) 0.0043(17) -0.0148(13) -0.0039(16)
C8 0.093(2) 0.076(2) 0.094(2) 0.0200(19) 0.0049(18) 0.0174(19)
C9 0.0588(13) 0.0496(15) 0.0480(13) -0.0028(11) 0.0004(10) -0.0045(11)
C10 0.0631(14) 0.0499(15) 0.0492(13) 0.0004(11) 0.0021(10) -0.0066(12)
C11 0.0812(18) 0.0556(18) 0.0608(16) 0.0046(13) 0.0020(13) 0.0073(14)
C12 0.088(2) 0.073(2) 0.0608(17) 0.0154(15) -0.0033(14) 0.0037(17)
C13 0.0827(19) 0.082(2) 0.0468(14) 0.0072(14) 0.0048(12) -0.0108(17)
C14 0.0640(15) 0.0669(19) 0.0482(13) -0.0022(12) 0.0062(10) -0.0108(13)
C15 0.0792(19) 0.088(2) 0.0601(16) -0.0093(16) 0.0207(13) -0.0041(17)
C16 0.0678(16) 0.0489(16) 0.0516(14) -0.0049(11) 0.0044(11) -0.0013(12)

loop_
_atom_type_symbol
_atom_type_description
_atom_type_scat_dispersion_real
_atom_type_scat_dispersion_imag
_atom_type_scat_source
C C 0.0181 0.0091 'International Tables Vol C Tables 4.2.6.8 and 6.1.1.4'
H H 0.0000 0.0000 'International Tables Vol C Tables 4.2.6.8 and 6.1.1.4'
N N 0.0311 0.0180 'International Tables Vol C Tables 4.2.6.8 and 6.1.1.4'
O O 0.0492 0.0322 'International Tables Vol C Tables 4.2.6.8 and 6.1.1.4'

loop_
_geom_angle_atom_site_label_1
_geom_angle_atom_site_label_2
_geom_angle_atom_site_label_3
_geom_angle
_geom_angle_site_symmetry_1
_geom_angle_site_symmetry_3
_geom_angle_publ_flag
C9 N1 C1 124.0(2) . . ?
C2 C1 N1 117.6(2) . . ?
C6 C1 N1 122.0(2) . . ?
C6 C1 C2 120.4(3) . . ?
C1 C2 C7 119.6(3) . . ?
C3 C2 C1 119.0(2) . . ?
C3 C2 C7 121.4(3) . . ?
C2 C3 C8 120.9(3) . . ?
C4 C3 C2 119.8(3) . . ?
C4 C3 C8 119.3(3) . . ?
C5 C4 C3 120.4(3) . . ?
C4 C5 C6 120.8(3) . . ?
C5 C6 C1 119.5(3) . . ?
N1 C9 C10 121.2(2) . . ?
N1 C9 C14 119.6(2) . . ?
C10 C9 C14 119.1(2) . . ?
C9 C10 C16 121.5(2) . . ?
C11 C10 C9 119.7(2) . . ?
C11 C10 C16 118.8(3) . . ?
C12 C11 C10 120.7(3) . . ?
C11 C12 C13 119.4(3) . . ?
C14 C13 C12 122.0(3) . . ?
C9 C14 C15 120.7(3) . . ?
C13 C14 C9 119.1(3) . . ?
C13 C14 C15 120.1(3) . . ?
O1 C16 C10 114.1(2) . . ?
O2 C16 O1 121.7(2) . . ?
O2 C16 C10 124.1(2) . . ?

loop_
_geom_bond_atom_site_label_1
_geom_bond_atom_site_label_2
_geom_bond_distance
_geom_bond_site_symmetry_2
_geom_bond_publ_flag
O1 C16 1.313(3) . ?
O2 C16 1.225(3) . ?
N1 C1 1.407(4) . ?
N1 C9 1.404(3) . ?
C1 C2 1.402(4) . ?
C1 C6 1.391(4) . ?
C2 C3 1.397(4) . ?
C2 C7 1.504(4) . ?
C3 C4 1.388(4) . ?
C3 C8 1.510(4) . ?
C4 C5 1.375(5) . ?
C5 C6 1.378(4) . ?
C9 C10 1.404(4) . ?
C9 C14 1.409(3) . ?
C10 C11 1.398(4) . ?
C10 C16 1.475(3) . ?
C11 C12 1.371(4) . ?
C12 C13 1.382(5) . ?
C13 C14 1.375(4) . ?
C14 C15 1.509(4) . ?
